data_4121798
loop_
_publ_author_name
'Halvagar, Mohammad Reza'
'Solntsev, Pavlo V.'
'Lim, Hyeongtaek'
'Hedman, Britt'
'Hodgson, Keith O.'
'Solomon, Edward I.'
'Cramer, Christopher J.'
'Tolman, William B.'

_publ_section_title
;
 Hydroxo-Bridged Dicopper(II,III) and -(III,III) Complexes: Models for
 Putative Intermediates in Oxidation Catalysis.
;
_journal_issue 20
_journal_name_full 'Journal of the American Chemical Society'
_journal_page_first 7269
_journal_page_last 7272
_journal_paper_doi 10.1021/ja503629r
_journal_volume 136
_journal_year 2014
_chemical_formula_moiety 'C52 H28 Cu4 N12 O9, 2(C3 H7 N O), 2(C4 H12 N), 4(H2O)'
_chemical_formula_sum 'C66 H74 Cu4 N16 O15'
_chemical_formula_weight 1585.57
_chemical_name_common '[NMe_4]_2 [L_2 Cu_4 (\m_4-O)]'
_chemical_name_systematic ?
_space_group_crystal_system orthorhombic
_space_group_IT_number 19
_space_group_name_Hall 'P 2ac 2ab'
_space_group_name_H-M_alt 'P 21 21 21'
_symmetry_space_group_name_Hall 'P 2ac 2ab'
_symmetry_space_group_name_H-M 'P 21 21 21'
_atom_sites_solution_hydrogens geom
_atom_sites_solution_primary direct
_atom_sites_solution_secondary difmap
_audit_creation_method SHELXL-2013
_cell_angle_alpha 90
_cell_angle_beta 90
_cell_angle_gamma 90
_cell_formula_units_Z 4
_cell_length_a 16.690(2)
_cell_length_b 17.558(2)
_cell_length_c 24.517(3)
_cell_measurement_reflns_used 1904
_cell_measurement_temperature 293(2)
_cell_measurement_theta_max 15.72
_cell_measurement_theta_min 2.32
_cell_volume 7184.5(15)
_computing_cell_refinement 'Bruker SAINT'
_computing_data_collection 'Bruke APEX2'
_computing_data_reduction 'Bruker SAINT'
_computing_structure_refinement 'SHELXL-2013 (Sheldrick, 2013)'
_computing_structure_solution 'SHELXS-97   (Sheldrick, 2008)'
_diffrn_ambient_temperature 293(2)
_diffrn_measured_fraction_theta_full 0.999
_diffrn_measured_fraction_theta_max 0.999
_diffrn_measurement_device_type 'Bruker APEX-II CCD'
_diffrn_measurement_method '\f and \w scan'
_diffrn_radiation_type MoK\a
_diffrn_radiation_wavelength 0.71073
_diffrn_reflns_av_R_equivalents 0.1892
_diffrn_reflns_av_unetI/netI 0.2026
_diffrn_reflns_Laue_measured_fraction_full 0.999
_diffrn_reflns_Laue_measured_fraction_max 0.999
_diffrn_reflns_limit_h_max 20
_diffrn_reflns_limit_h_min -17
_diffrn_reflns_limit_k_max 20
_diffrn_reflns_limit_k_min -21
_diffrn_reflns_limit_l_max 30
_diffrn_reflns_limit_l_min -30
_diffrn_reflns_number 54128
_diffrn_reflns_point_group_measured_fraction_full 1.000
_diffrn_reflns_point_group_measured_fraction_max 1.000
_diffrn_reflns_theta_full 25.242
_diffrn_reflns_theta_max 26.000
_diffrn_reflns_theta_min 1.661
_exptl_absorpt_coefficient_mu 1.243
_exptl_absorpt_correction_T_max 0.7458
_exptl_absorpt_correction_T_min 0.6527
_exptl_absorpt_correction_type multi-scan
_exptl_crystal_colour purple
_exptl_crystal_density_diffrn 1.466
_exptl_crystal_description block
_exptl_crystal_F_000 3272
_exptl_crystal_size_max 0.240
_exptl_crystal_size_mid 0.200
_exptl_crystal_size_min 0.100
_refine_diff_density_max 1.434
_refine_diff_density_min -0.991
_refine_diff_density_rms 0.160
_refine_ls_abs_structure_details
;
 Flack x determined using 2195 quotients [(I+)-(I-)]/[(I+)+(I-)]
 (Parsons and Flack (2004), Acta Cryst. A60, s61).
;
_refine_ls_abs_structure_Flack 0.080(15)
_refine_ls_extinction_method none
_refine_ls_goodness_of_fit_ref 0.992
_refine_ls_hydrogen_treatment constr
_refine_ls_matrix_type full
_refine_ls_number_parameters 899
_refine_ls_number_reflns 14128
_refine_ls_number_restraints 18
_refine_ls_restrained_S_all 0.991
_refine_ls_R_factor_all 0.1846
_refine_ls_R_factor_gt 0.0917
_refine_ls_shift/su_max 0.011
_refine_ls_shift/su_mean 0.000
_refine_ls_structure_factor_coef Fsqd
_refine_ls_weighting_details 'w=1/[\s^2^(Fo^2^)+(0.1293P)^2^] where P=(Fo^2^+2Fc^2^)/3'
_refine_ls_weighting_scheme calc
_refine_ls_wR_factor_gt 0.2086
_refine_ls_wR_factor_ref 0.2587
_reflns_Friedel_coverage 0.830
_reflns_Friedel_fraction_full 1.000
_reflns_Friedel_fraction_max 1.000
_reflns_number_gt 7314
_reflns_number_total 14128
_reflns_threshold_expression 'I > 2\s(I)'
_cod_data_source_file ja503629r_si_001.cif
_cod_data_source_block Comp1
_cod_depositor_comments 'Adding full bibliography for 4121798--4121800.cif.'
_cod_database_code 4121798
_shelx_space_group_comment
;
The symmetry employed for this shelxl refinement is uniquely defined
by the following loop, which should always be used as a source of
symmetry information in preference to the above space-group names.
They are only intended as comments.
;
_shelx_estimated_absorpt_t_min 0.755
_shelx_estimated_absorpt_t_max 0.886
_shelxl_version_number 2013-4

loop_
_space_group_symop_operation_xyz
'x, y, z'
'-x+1/2, -y, z+1/2'
'x+1/2, -y+1/2, -z'
'-x, y+1/2, -z+1/2'

loop_
_atom_site_label
_atom_site_type_symbol
_atom_site_fract_x
_atom_site_fract_y
_atom_site_fract_z
_atom_site_U_iso_or_equiv
_atom_site_adp_type
_atom_site_occupancy
_atom_site_site_symmetry_order
_atom_site_calc_flag
_atom_site_refinement_flags_posn
_atom_site_refinement_flags_adp
_atom_site_refinement_flags_occupancy
Cu1 Cu 0.45992(12) 0.12504(13) 0.35230(8) 0.0296(5) Uani 1 1 d . . .
Cu2 Cu 0.37392(12) -0.04501(12) 0.33620(8) 0.0282(5) Uani 1 1 d . . .
Cu3 Cu 0.28515(13) 0.05341(12) 0.39305(8) 0.0294(5) Uani 1 1 d . . .
Cu4 Cu 0.34996(12) 0.12130(12) 0.27313(7) 0.0274(5) Uani 1 1 d . . .
O1 O 0.3670(6) 0.0634(5) 0.3388(4) 0.025(3) Uani 1 1 d . . .
O2 O 0.5231(8) -0.1620(7) 0.4374(5) 0.048(4) Uani 1 1 d . . .
O3 O 0.2384(8) -0.1650(7) 0.2286(5) 0.047(3) Uani 1 1 d . . .
O4 O 0.3445(9) 0.0363(8) 0.5536(5) 0.050(4) Uani 1 1 d . . .
O5 O 0.0491(8) 0.0357(8) 0.3487(5) 0.050(4) Uani 1 1 d . . .
O6 O 0.2205(8) 0.3178(8) 0.2758(5) 0.048(3) Uani 1 1 d . . .
O7 O 0.4597(8) 0.0615(7) 0.1318(4) 0.039(3) Uani 1 1 d . . .
O8 O 0.6770(8) 0.0729(7) 0.2875(5) 0.045(3) Uani 1 1 d . . .
O9 O 0.4386(8) 0.3197(7) 0.4420(5) 0.047(4) Uani 1 1 d . . .
N1 N 0.4511(9) -0.0629(9) 0.3994(5) 0.033(3) Uani 1 1 d . . .
N2 N 0.3793(8) -0.1541(8) 0.3334(6) 0.032(3) Uani 1 1 d . . .
N3 N 0.2854(9) -0.0652(8) 0.2824(5) 0.031(3) Uani 1 1 d . . .
N4 N 0.1914(8) 0.0390(8) 0.3437(5) 0.026(3) Uani 1 1 d . . .
N5 N 0.3556(10) 0.0434(8) 0.4594(5) 0.037(4) Uani 1 1 d . . .
N6 N 0.2062(9) 0.0406(8) 0.4463(5) 0.031(3) Uani 1 1 d . . .
N7 N 0.2891(9) 0.2113(8) 0.3044(5) 0.031(3) Uani 1 1 d . . .
N8 N 0.3330(8) 0.1772(8) 0.2087(6) 0.028(3) Uani 1 1 d . . .
N9 N 0.4230(8) 0.0638(8) 0.2231(5) 0.029(3) Uani 1 1 d . . .
N10 N 0.5420(9) 0.0705(8) 0.3064(5) 0.030(3) Uani 1 1 d . . .
N11 N 0.5493(9) 0.1876(8) 0.3663(6) 0.033(4) Uani 1 1 d . . .
N12 N 0.4053(9) 0.2121(8) 0.3894(5) 0.032(4) Uani 1 1 d . . .
C1 C 0.4735(11) -0.1368(11) 0.4048(8) 0.038(5) Uani 1 1 d . . .
C2 C 0.4328(11) -0.1875(10) 0.3662(7) 0.035(4) Uani 1 1 d . . .
C3 C 0.3361(11) -0.1894(10) 0.2968(7) 0.031(4) Uani 1 1 d . . .
C4 C 0.2830(12) -0.1374(9) 0.2655(6) 0.033(4) Uani 1 1 d . . .
C5 C 0.2370(10) -0.0084(10) 0.2551(7) 0.030(4) Uani 1 1 d . . .
C6 C 0.1909(9) 0.0411(10) 0.2856(6) 0.027(4) Uani 1 1 d . . .
C7 C 0.3163(11) 0.0379(10) 0.5067(7) 0.036(4) Uani 1 1 d . . .
C8 C 0.2276(13) 0.0353(11) 0.4988(7) 0.044(5) Uani 1 1 d . . .
C9 C 0.1288(12) 0.0352(10) 0.4299(7) 0.038(5) Uani 1 1 d . . .
C10 C 0.1211(12) 0.0375(10) 0.3678(7) 0.036(4) Uani 1 1 d . . .
C11 C 0.0696(12) 0.0237(11) 0.4686(7) 0.043(5) Uani 1 1 d . . .
H11 H 0.0163 0.0215 0.4576 0.052 Uiso 1 1 calc R U .
C12 C 0.0879(14) 0.0158(12) 0.5220(7) 0.049(6) Uani 1 1 d . . .
H12 H 0.0479 0.0082 0.5478 0.059 Uiso 1 1 calc R U .
C13 C 0.1668(14) 0.0191(10) 0.5371(8) 0.047(6) Uani 1 1 d . . .
H13 H 0.1806 0.0105 0.5733 0.056 Uiso 1 1 calc R U .
C14 C 0.4394(12) 0.0467(11) 0.4615(7) 0.038(5) Uani 1 1 d . . .
C15 C 0.4894(12) -0.0054(10) 0.4304(7) 0.034(5) Uani 1 1 d . . .
C16 C 0.5699(11) 0.0024(12) 0.4319(7) 0.039(5) Uani 1 1 d . . .
H16 H 0.6017 -0.0318 0.4127 0.047 Uiso 1 1 calc R U .
C17 C 0.6052(12) 0.0587(13) 0.4604(7) 0.047(5) Uani 1 1 d . . .
H17 H 0.6608 0.0625 0.4601 0.057 Uiso 1 1 calc R U .
C18 C 0.5612(13) 0.1115(13) 0.4904(8) 0.051(6) Uani 1 1 d . . .
H18 H 0.5856 0.1509 0.5095 0.061 Uiso 1 1 calc R U .
C19 C 0.4806(14) 0.1019(12) 0.4900(7) 0.049(6) Uani 1 1 d . . .
H19 H 0.4504 0.1355 0.5109 0.059 Uiso 1 1 calc R U .
C20 C 0.1452(10) 0.0960(10) 0.2572(6) 0.030(4) Uani 1 1 d . . .
H20 H 0.1150 0.1304 0.2774 0.036 Uiso 1 1 calc R U .
C21 C 0.1431(11) 0.1010(10) 0.2023(7) 0.039(5) Uani 1 1 d . . .
H21 H 0.1117 0.1370 0.1845 0.047 Uiso 1 1 calc R U .
C22 C 0.1910(10) 0.0485(11) 0.1735(6) 0.033(4) Uani 1 1 d . . .
H22 H 0.1899 0.0497 0.1356 0.039 Uiso 1 1 calc R U .
C23 C 0.2386(10) -0.0038(10) 0.1981(6) 0.027(4) Uani 1 1 d . . .
H23 H 0.2715 -0.0357 0.1777 0.033 Uiso 1 1 calc R U .
C24 C 0.3437(11) -0.2681(11) 0.2913(7) 0.039(5) Uani 1 1 d . . .
H24 H 0.3111 -0.2944 0.2670 0.047 Uiso 1 1 calc R U .
C25 C 0.4002(11) -0.3073(11) 0.3223(7) 0.038(5) Uani 1 1 d . . .
H25 H 0.4093 -0.3590 0.3170 0.046 Uiso 1 1 calc R U .
C26 C 0.4440(12) -0.2651(11) 0.3626(7) 0.042(5) Uani 1 1 d . . .
H26 H 0.4793 -0.2898 0.3860 0.050 Uiso 1 1 calc R U .
C27 C 0.2613(10) 0.2590(10) 0.2680(7) 0.030(4) Uani 1 1 d . . .
C28 C 0.2882(10) 0.2393(10) 0.2114(7) 0.030(4) Uani 1 1 d . . .
C29 C 0.3664(10) 0.1544(8) 0.1633(6) 0.026(4) Uani 1 1 d . . .
C30 C 0.4209(10) 0.0859(10) 0.1711(7) 0.031(4) Uani 1 1 d . . .
C31 C 0.4684(9) -0.0010(10) 0.2352(7) 0.029(4) Uani 1 1 d . . .
C32 C 0.5277(10) 0.0012(11) 0.2772(6) 0.032(4) Uani 1 1 d . . .
C33 C 0.6149(12) 0.0960(10) 0.3088(7) 0.034(4) Uani 1 1 d . . .
C34 C 0.6208(11) 0.1664(10) 0.3456(7) 0.035(4) Uani 1 1 d . . .
C35 C 0.5406(11) 0.2484(10) 0.3963(7) 0.034(4) Uani 1 1 d . . .
C36 C 0.4550(13) 0.2617(11) 0.4121(8) 0.043(5) Uani 1 1 d . . .
C37 C 0.3231(11) 0.2178(10) 0.4003(8) 0.035(4) Uani 1 1 d . . .
C38 C 0.2663(11) 0.2193(9) 0.3610(6) 0.027(4) Uani 1 1 d . . .
C39 C 0.1832(10) 0.2232(11) 0.3744(8) 0.037(5) Uani 1 1 d . . .
H39 H 0.1446 0.2206 0.3470 0.044 Uiso 1 1 calc R U .
C40 C 0.1606(12) 0.2307(10) 0.4273(8) 0.037(5) Uani 1 1 d . . .
H40 H 0.1065 0.2358 0.4357 0.045 Uiso 1 1 calc R U .
C41 C 0.2161(13) 0.2308(10) 0.4690(8) 0.045(5) Uani 1 1 d . . .
H41 H 0.1997 0.2342 0.5052 0.054 Uiso 1 1 calc R U .
C42 C 0.2984(14) 0.2257(10) 0.4559(7) 0.044(5) Uani 1 1 d . . .
H42 H 0.3366 0.2275 0.4835 0.053 Uiso 1 1 calc R U .
C43 C 0.6049(11) 0.2967(10) 0.4063(6) 0.033(4) Uani 1 1 d . . .
H43 H 0.5988 0.3412 0.4264 0.040 Uiso 1 1 calc R U .
C44 C 0.6803(11) 0.2749(11) 0.3846(8) 0.041(5) Uani 1 1 d . . .
H44 H 0.7253 0.3039 0.3928 0.049 Uiso 1 1 calc R U .
C45 C 0.6881(12) 0.2140(12) 0.3526(7) 0.043(5) Uani 1 1 d . . .
H45 H 0.7365 0.2032 0.3355 0.052 Uiso 1 1 calc R U .
C46 C 0.5713(10) -0.0640(11) 0.2889(7) 0.033(4) Uani 1 1 d . . .
H46 H 0.6118 -0.0624 0.3149 0.040 Uiso 1 1 calc R U .
C47 C 0.5549(11) -0.1313(12) 0.2621(7) 0.040(5) Uani 1 1 d . . .
H47 H 0.5835 -0.1750 0.2709 0.048 Uiso 1 1 calc R U .
C48 C 0.4962(11) -0.1346(12) 0.2220(7) 0.040(5) Uani 1 1 d . . .
H48 H 0.4859 -0.1800 0.2039 0.048 Uiso 1 1 calc R U .
C49 C 0.4530(11) -0.0691(11) 0.2093(7) 0.036(5) Uani 1 1 d . . .
H49 H 0.4130 -0.0714 0.1829 0.043 Uiso 1 1 calc R U .
C50 C 0.3547(12) 0.1920(11) 0.1140(7) 0.040(5) Uani 1 1 d . . .
H50 H 0.3796 0.1758 0.0821 0.048 Uiso 1 1 calc R U .
C51 C 0.3048(13) 0.2542(13) 0.1145(8) 0.057(6) Uani 1 1 d . . .
H51 H 0.2934 0.2789 0.0819 0.068 Uiso 1 1 calc R U .
C52 C 0.2714(13) 0.2807(11) 0.1621(9) 0.053(6) Uani 1 1 d . . .
H52 H 0.2390 0.3238 0.1624 0.063 Uiso 1 1 calc R U .
O10 O 0.3751(9) 0.1440(8) 0.6405(6) 0.062(4) Uiso 1 1 d . . .
O12 O 0.342(2) 0.4641(19) 0.5756(10) 0.188(14) Uani 1 1 d . . .
N13 N 0.3861(15) 0.3740(15) 0.6360(11) 0.096(7) Uani 1 1 d . . .
C53 C 0.343(3) 0.4401(19) 0.6239(15) 0.141(16) Uani 1 1 d . . .
H53 H 0.3157 0.4660 0.6512 0.169 Uiso 1 1 calc R U .
C54 C 0.397(2) 0.362(3) 0.6949(13) 0.162(19) Uani 1 1 d . . .
H54A H 0.4263 0.3156 0.7008 0.243 Uiso 1 1 calc R U .
H54B H 0.3460 0.3591 0.7124 0.243 Uiso 1 1 calc R U .
H54C H 0.4272 0.4040 0.7098 0.243 Uiso 1 1 calc R U .
C55 C 0.4273(19) 0.317(2) 0.5856(18) 0.143(16) Uani 1 1 d . . .
H55A H 0.4531 0.2742 0.6021 0.215 Uiso 1 1 calc R U .
H55B H 0.4660 0.3462 0.5653 0.215 Uiso 1 1 calc R U .
H55C H 0.3858 0.3001 0.5615 0.215 Uiso 1 1 calc R U .
O13 O 0.039(2) 0.697(2) 0.3327(19) 0.25(2) Uani 1 1 d . U .
N14 N 0.0243(17) 0.5971(15) 0.3865(11) 0.104(8) Uani 1 1 d . U .
C56 C -0.022(3) 0.648(4) 0.4149(17) 0.28(3) Uani 1 1 d . U .
H56A H -0.0192 0.6968 0.3975 0.415 Uiso 1 1 calc R U .
H56B H -0.0019 0.6520 0.4516 0.415 Uiso 1 1 calc R U .
H56C H -0.0762 0.6305 0.4156 0.415 Uiso 1 1 calc R U .
C57 C 0.030(3) 0.5219(19) 0.3995(17) 0.166(18) Uani 1 1 d . U .
H57A H 0.0673 0.4975 0.3757 0.249 Uiso 1 1 calc R U .
H57B H -0.0221 0.4985 0.3954 0.249 Uiso 1 1 calc R U .
H57C H 0.0471 0.5168 0.4366 0.249 Uiso 1 1 calc R U .
C58 C 0.060(2) 0.621(2) 0.3374(17) 0.149(14) Uani 1 1 d . U .
H58 H 0.0917 0.5925 0.3136 0.179 Uiso 1 1 calc R U .
N15 N 0.3075(11) 0.4772(10) 0.3991(8) 0.057(5) Uani 1 1 d . U .
C59 C 0.2651(14) 0.5453(13) 0.3822(13) 0.095(10) Uani 1 1 d . U .
H59A H 0.2418 0.5373 0.3469 0.142 Uiso 1 1 calc R U .
H59B H 0.3019 0.5873 0.3806 0.142 Uiso 1 1 calc R U .
H59C H 0.2235 0.5565 0.4081 0.142 Uiso 1 1 calc R U .
C60 C 0.2466(16) 0.4174(14) 0.4091(16) 0.118(12) Uani 1 1 d . U .
H60A H 0.2260 0.3995 0.3748 0.177 Uiso 1 1 calc R U .
H60B H 0.2036 0.4382 0.4304 0.177 Uiso 1 1 calc R U .
H60C H 0.2707 0.3758 0.4285 0.177 Uiso 1 1 calc R U .
C61 C 0.3682(17) 0.4538(19) 0.3597(11) 0.134(14) Uani 1 1 d . U .
H61A H 0.3428 0.4399 0.3260 0.201 Uiso 1 1 calc R U .
H61B H 0.3972 0.4109 0.3738 0.201 Uiso 1 1 calc R U .
H61C H 0.4046 0.4952 0.3534 0.201 Uiso 1 1 calc R U .
C62 C 0.345(2) 0.494(2) 0.4505(16) 0.20(2) Uani 1 1 d . U .
H62A H 0.3040 0.5066 0.4768 0.299 Uiso 1 1 calc R U .
H62B H 0.3800 0.5370 0.4462 0.299 Uiso 1 1 calc R U .
H62C H 0.3745 0.4509 0.4628 0.299 Uiso 1 1 calc R U .
N16 N 0.4966(11) 0.6264(13) 0.7258(9) 0.071(6) Uani 1 1 d . . .
C63 C 0.5768(13) 0.6380(17) 0.7094(13) 0.092(10) Uani 1 1 d . . .
H63A H 0.5934 0.5968 0.6863 0.139 Uiso 1 1 calc R U .
H63B H 0.6106 0.6400 0.7411 0.139 Uiso 1 1 calc R U .
H63C H 0.5807 0.6852 0.6898 0.139 Uiso 1 1 calc R U .
C64 C 0.4772(17) 0.6894(18) 0.7586(15) 0.118(13) Uani 1 1 d . . .
H64A H 0.4226 0.6853 0.7705 0.177 Uiso 1 1 calc R U .
H64B H 0.4838 0.7354 0.7378 0.177 Uiso 1 1 calc R U .
H64C H 0.5119 0.6907 0.7898 0.177 Uiso 1 1 calc R U .
C65 C 0.4920(15) 0.5527(17) 0.7576(12) 0.087(9) Uani 1 1 d . . .
H65A H 0.5087 0.5112 0.7348 0.130 Uiso 1 1 calc R U .
H65B H 0.4378 0.5443 0.7694 0.130 Uiso 1 1 calc R U .
H65C H 0.5265 0.5557 0.7889 0.130 Uiso 1 1 calc R U .
C66 C 0.4406(14) 0.6188(18) 0.6775(10) 0.089(9) Uani 1 1 d . . .
H66A H 0.4547 0.5744 0.6568 0.133 Uiso 1 1 calc R U .
H66B H 0.4450 0.6632 0.6548 0.133 Uiso 1 1 calc R U .
H66C H 0.3864 0.6139 0.6903 0.133 Uiso 1 1 calc R U .
O1W O 0.2106(12) 0.4737(11) 0.2554(8) 0.098(6) Uiso 1 1 d . . .
O2W O 0.522(2) 0.690(2) 0.5071(14) 0.080(10) Uiso 0.5 1 d . . P
O3W O 0.1593(19) 0.6338(19) 0.4937(13) 0.076(9) Uiso 0.5 1 d . . P
O5W O 0.299(2) 0.604(2) 0.5640(15) 0.095(12) Uiso 0.5 1 d . . P
O6W O -0.259(2) 0.684(2) 0.5473(17) 0.102(13) Uiso 0.5 1 d . . P

loop_
_atom_site_aniso_label
_atom_site_aniso_U_11
_atom_site_aniso_U_22
_atom_site_aniso_U_33
_atom_site_aniso_U_23
_atom_site_aniso_U_13
_atom_site_aniso_U_12
Cu1 0.0327(12) 0.0318(12) 0.0243(10) -0.0012(10) -0.0006(9) -0.0032(11)
Cu2 0.0334(13) 0.0273(11) 0.0239(10) 0.0000(9) -0.0011(9) 0.0016(10)
Cu3 0.0361(13) 0.0304(12) 0.0216(10) -0.0004(9) 0.0034(9) -0.0023(10)
Cu4 0.0314(12) 0.0289(11) 0.0218(10) 0.0004(9) 0.0020(9) -0.0001(10)
O1 0.029(6) 0.018(6) 0.029(6) 0.006(5) -0.009(5) -0.004(5)
O2 0.063(10) 0.047(9) 0.035(7) 0.011(6) -0.015(7) 0.018(7)
O3 0.061(9) 0.040(8) 0.041(8) -0.009(7) -0.015(7) -0.004(7)
O4 0.073(10) 0.054(9) 0.024(6) 0.009(6) -0.006(6) -0.007(8)
O5 0.036(8) 0.074(10) 0.040(7) 0.002(7) 0.010(7) 0.002(7)
O6 0.045(8) 0.055(9) 0.043(8) 0.003(7) 0.002(7) 0.006(7)
O7 0.050(8) 0.049(8) 0.018(6) -0.001(6) 0.014(6) 0.004(7)
O8 0.040(8) 0.041(8) 0.054(8) -0.004(7) 0.013(7) -0.008(6)
O9 0.048(9) 0.035(8) 0.057(9) -0.015(7) 0.005(7) -0.006(7)
N1 0.032(8) 0.045(10) 0.023(7) -0.005(7) 0.001(7) 0.002(8)
N2 0.027(8) 0.036(9) 0.032(8) -0.002(7) 0.001(7) -0.001(7)
N3 0.047(9) 0.031(9) 0.015(6) 0.005(6) -0.002(7) 0.005(7)
N4 0.021(8) 0.033(8) 0.024(7) 0.002(6) 0.004(6) 0.007(6)
N5 0.057(11) 0.034(9) 0.020(7) -0.003(7) 0.002(7) 0.011(9)
N6 0.036(10) 0.025(8) 0.031(8) -0.001(6) -0.002(7) 0.002(7)
N7 0.040(9) 0.029(8) 0.026(7) -0.002(6) 0.011(7) 0.003(7)
N8 0.017(8) 0.033(8) 0.034(8) 0.003(7) -0.006(6) -0.001(7)
N9 0.039(9) 0.029(8) 0.020(7) 0.004(6) -0.005(6) 0.000(7)
N10 0.029(9) 0.033(9) 0.029(8) -0.003(6) -0.003(7) 0.006(7)
N11 0.033(9) 0.037(9) 0.030(8) 0.005(7) 0.001(7) 0.002(8)
N12 0.038(10) 0.037(9) 0.020(7) -0.005(7) 0.005(7) -0.004(7)
C1 0.029(11) 0.040(12) 0.043(11) 0.001(9) -0.006(9) 0.005(9)
C2 0.043(12) 0.030(11) 0.032(10) -0.002(8) 0.002(9) 0.004(9)
C3 0.038(11) 0.029(11) 0.026(9) -0.003(8) -0.001(8) 0.002(9)
C4 0.057(12) 0.024(10) 0.019(8) -0.001(7) 0.008(9) 0.002(9)
C5 0.029(11) 0.024(10) 0.038(10) -0.009(8) -0.014(8) 0.003(8)
C6 0.019(9) 0.036(10) 0.026(8) -0.006(8) -0.005(7) -0.011(8)
C7 0.044(12) 0.035(11) 0.028(9) 0.003(8) 0.001(8) 0.000(9)
C8 0.076(16) 0.038(12) 0.016(8) 0.010(8) 0.012(9) 0.001(11)
C9 0.053(14) 0.028(10) 0.032(9) 0.011(8) 0.029(10) 0.009(10)
C10 0.042(12) 0.030(11) 0.035(10) 0.019(8) -0.004(9) 0.007(9)
C11 0.040(12) 0.056(14) 0.033(10) 0.001(9) 0.014(9) 0.014(10)
C12 0.054(15) 0.065(15) 0.027(10) 0.014(10) 0.027(10) 0.008(11)
C13 0.067(17) 0.029(11) 0.043(11) 0.000(9) 0.025(11) 0.003(11)
C14 0.054(14) 0.040(12) 0.021(9) 0.011(9) -0.013(9) 0.012(11)
C15 0.042(13) 0.032(11) 0.027(9) 0.014(8) 0.010(9) 0.003(9)
C16 0.032(12) 0.054(13) 0.032(10) 0.002(10) -0.002(9) 0.011(10)
C17 0.036(12) 0.075(16) 0.031(10) 0.003(11) -0.004(9) -0.010(12)
C18 0.047(14) 0.074(16) 0.031(10) 0.005(11) -0.016(9) -0.022(13)
C19 0.076(17) 0.051(14) 0.020(9) 0.003(9) -0.012(10) 0.011(12)
C20 0.025(10) 0.036(10) 0.030(9) 0.002(8) -0.006(8) 0.009(8)
C21 0.044(12) 0.043(12) 0.031(9) 0.014(8) -0.003(9) -0.004(10)
C22 0.034(10) 0.049(12) 0.016(8) -0.007(9) 0.006(7) -0.021(10)
C23 0.024(10) 0.035(11) 0.022(8) -0.005(8) -0.005(7) -0.008(8)
C24 0.042(12) 0.040(12) 0.036(10) 0.011(9) -0.002(9) -0.008(10)
C25 0.048(13) 0.028(11) 0.038(11) 0.000(8) 0.008(9) 0.012(9)
C26 0.061(14) 0.040(12) 0.024(9) 0.019(9) 0.015(9) 0.020(10)
C27 0.017(10) 0.035(11) 0.039(10) 0.000(9) -0.004(8) 0.003(8)
C28 0.024(10) 0.037(11) 0.029(9) 0.001(8) -0.010(8) -0.011(9)
C29 0.034(10) 0.024(9) 0.019(8) 0.000(7) -0.006(8) -0.002(8)
C30 0.026(10) 0.036(11) 0.030(10) 0.007(8) -0.008(8) -0.011(8)
C31 0.013(9) 0.045(12) 0.030(9) 0.014(9) 0.010(8) 0.009(8)
C32 0.025(10) 0.050(12) 0.022(8) 0.004(9) 0.019(8) 0.013(9)
C33 0.030(12) 0.030(11) 0.042(11) 0.004(8) -0.003(9) -0.002(9)
C34 0.031(11) 0.046(12) 0.028(9) 0.012(8) -0.008(9) 0.011(9)
C35 0.038(11) 0.037(11) 0.028(9) 0.002(9) -0.005(9) 0.005(9)
C36 0.057(14) 0.035(12) 0.039(11) 0.011(9) 0.005(10) 0.004(11)
C37 0.038(12) 0.028(11) 0.039(11) 0.005(8) 0.012(9) 0.003(9)
C38 0.045(12) 0.013(8) 0.023(9) 0.000(7) 0.016(8) -0.002(8)
C39 0.017(10) 0.048(12) 0.047(11) 0.008(9) 0.004(9) 0.002(9)
C40 0.035(12) 0.029(10) 0.048(12) 0.002(9) 0.018(10) 0.006(9)
C41 0.063(15) 0.039(12) 0.032(10) -0.006(9) 0.024(11) 0.005(11)
C42 0.080(17) 0.023(10) 0.031(10) -0.008(8) 0.011(11) -0.004(10)
C43 0.042(12) 0.033(10) 0.025(9) -0.005(8) -0.010(8) -0.006(9)
C44 0.031(11) 0.039(12) 0.053(13) 0.004(10) -0.010(10) -0.013(9)
C45 0.039(12) 0.064(14) 0.027(10) 0.013(10) 0.002(9) -0.002(11)
C46 0.023(10) 0.050(13) 0.026(9) 0.005(9) 0.000(7) 0.004(9)
C47 0.031(11) 0.048(12) 0.043(11) 0.005(10) 0.004(9) 0.010(10)
C48 0.046(12) 0.051(13) 0.025(9) -0.008(9) 0.003(9) 0.004(10)
C49 0.032(11) 0.051(13) 0.024(9) -0.011(8) -0.004(8) 0.005(10)
C50 0.047(13) 0.052(13) 0.022(9) 0.004(8) -0.005(9) 0.004(11)
C51 0.073(17) 0.074(17) 0.024(10) 0.020(11) -0.003(10) -0.003(14)
C52 0.059(14) 0.032(11) 0.068(15) 0.019(11) -0.032(13) -0.003(10)
O12 0.26(4) 0.21(3) 0.089(17) 0.04(2) 0.02(2) 0.01(3)
N13 0.099(18) 0.071(16) 0.12(2) 0.015(16) -0.015(16) -0.028(16)
C53 0.23(5) 0.07(2) 0.12(3) 0.04(2) 0.05(3) 0.00(3)
C54 0.18(4) 0.23(5) 0.08(2) 0.05(3) -0.01(2) 0.10(4)
C55 0.09(3) 0.10(3) 0.24(5) 0.02(3) -0.03(3) -0.03(2)
O13 0.26(4) 0.18(3) 0.30(5) 0.12(3) -0.10(4) -0.04(3)
N14 0.12(2) 0.091(15) 0.102(18) -0.004(13) -0.028(16) 0.000(15)
C56 0.28(5) 0.40(6) 0.15(3) -0.18(4) -0.16(3) 0.22(5)
C57 0.23(5) 0.092(18) 0.18(4) 0.05(2) -0.04(3) -0.09(2)
C58 0.13(3) 0.17(3) 0.14(3) 0.11(3) -0.07(2) -0.04(2)
N15 0.061(12) 0.041(10) 0.070(11) 0.008(9) 0.018(9) 0.010(7)
C59 0.060(16) 0.050(13) 0.18(3) 0.041(17) 0.050(16) 0.018(11)
C60 0.079(19) 0.054(15) 0.22(4) 0.06(2) 0.045(19) 0.005(12)
C61 0.12(2) 0.16(3) 0.113(19) 0.09(2) 0.098(19) 0.10(2)
C62 0.21(4) 0.19(4) 0.20(3) -0.15(3) -0.11(3) 0.12(3)
N16 0.045(12) 0.070(14) 0.097(16) -0.014(15) -0.013(12) -0.001(11)
C63 0.037(15) 0.11(2) 0.13(2) 0.03(2) 0.023(15) -0.010(15)
C64 0.08(2) 0.09(2) 0.18(4) -0.05(2) 0.06(2) 0.002(18)
C65 0.062(17) 0.09(2) 0.11(2) -0.010(19) 0.010(16) -0.008(16)
C66 0.060(17) 0.13(3) 0.074(17) 0.028(18) 0.001(14) 0.040(18)

loop_
_atom_type_symbol
_atom_type_description
_atom_type_scat_dispersion_real
_atom_type_scat_dispersion_imag
_atom_type_scat_source
C C 0.0033 0.0016 'International Tables Vol C Tables 4.2.6.8 and 6.1.1.4'
H H 0.0000 0.0000 'International Tables Vol C Tables 4.2.6.8 and 6.1.1.4'
Cu Cu 0.3201 1.2651 'International Tables Vol C Tables 4.2.6.8 and 6.1.1.4'
N N 0.0061 0.0033 'International Tables Vol C Tables 4.2.6.8 and 6.1.1.4'
O O 0.0106 0.0060 'International Tables Vol C Tables 4.2.6.8 and 6.1.1.4'

loop_
_geom_angle_atom_site_label_1
_geom_angle_atom_site_label_2
_geom_angle_atom_site_label_3
_geom_angle
N11 Cu1 O1 178.5(6)
N11 Cu1 N12 80.4(6)
O1 Cu1 N12 98.1(5)
N11 Cu1 N10 80.8(6)
O1 Cu1 N10 100.6(5)
N12 Cu1 N10 158.1(6)
N11 Cu1 Cu4 133.7(4)
O1 Cu1 Cu4 46.1(3)
N12 Cu1 Cu4 92.1(4)
N10 Cu1 Cu4 92.9(4)
O1 Cu2 N2 179.2(5)
O1 Cu2 N3 98.8(5)
N2 Cu2 N3 80.5(6)
O1 Cu2 N1 99.6(5)
N2 Cu2 N1 81.0(6)
N3 Cu2 N1 159.2(6)
O1 Cu2 Cu3 45.8(3)
N2 Cu2 Cu3 133.7(4)
N3 Cu2 Cu3 92.8(4)
N1 Cu2 Cu3 93.1(4)
N6 Cu3 O1 178.3(5)
N6 Cu3 N4 81.7(6)
O1 Cu3 N4 98.6(5)
N6 Cu3 N5 80.6(6)
O1 Cu3 N5 98.8(5)
N4 Cu3 N5 159.5(6)
N6 Cu3 Cu2 132.7(4)
O1 Cu3 Cu2 45.6(3)
N4 Cu3 Cu2 92.1(4)
N5 Cu3 Cu2 92.4(4)
N8 Cu4 O1 179.5(6)
N8 Cu4 N9 80.8(6)
O1 Cu4 N9 99.0(5)
N8 Cu4 N7 80.5(6)
O1 Cu4 N7 99.8(5)
N9 Cu4 N7 158.3(6)
N8 Cu4 Cu1 134.5(4)
O1 Cu4 Cu1 45.9(3)
N9 Cu4 Cu1 92.3(4)
N7 Cu4 Cu1 92.9(4)
Cu2 O1 Cu3 88.6(4)
Cu2 O1 Cu1 121.3(5)
Cu3 O1 Cu1 120.5(5)
Cu2 O1 Cu4 120.6(5)
Cu3 O1 Cu4 121.6(5)
Cu1 O1 Cu4 88.0(4)
C1 N1 C15 120.3(15)
C1 N1 Cu2 113.3(12)
C15 N1 Cu2 125.7(11)
C3 N2 C2 124.9(15)
C3 N2 Cu2 118.2(12)
C2 N2 Cu2 116.6(12)
C4 N3 C5 119.7(14)
C4 N3 Cu2 113.2(12)
C5 N3 Cu2 126.2(11)
C10 N4 C6 116.4(13)
C10 N4 Cu3 115.4(11)
C6 N4 Cu3 127.5(10)
C7 N5 C14 117.6(15)
C7 N5 Cu3 114.9(13)
C14 N5 Cu3 127.4(11)
C8 N6 C9 122.3(16)
C8 N6 Cu3 119.4(14)
C9 N6 Cu3 118.2(11)
C27 N7 C38 120.0(14)
C27 N7 Cu4 114.7(11)
C38 N7 Cu4 124.7(11)
C29 N8 C28 122.4(14)
C29 N8 Cu4 119.4(11)
C28 N8 Cu4 118.2(12)
C30 N9 C31 117.0(15)
C30 N9 Cu4 115.0(12)
C31 N9 Cu4 127.6(11)
C33 N10 C32 118.2(15)
C33 N10 Cu1 116.6(12)
C32 N10 Cu1 124.7(11)
C35 N11 C34 122.4(16)
C35 N11 Cu1 119.4(13)
C34 N11 Cu1 118.2(13)
C36 N12 C37 119.0(16)
C36 N12 Cu1 114.1(13)
C37 N12 Cu1 126.0(12)
O2 C1 N1 126.3(17)
O2 C1 C2 120.7(17)
N1 C1 C2 113.0(16)
N2 C2 C26 119.1(17)
N2 C2 C1 115.5(16)
C26 C2 C1 125.4(18)
N2 C3 C24 119.1(17)
N2 C3 C4 113.0(15)
C24 C3 C4 127.9(17)
O3 C4 N3 127.0(17)
O3 C4 C3 118.9(15)
N3 C4 C3 114.0(15)
C6 C5 C23 121.0(16)
C6 C5 N3 119.8(15)
C23 C5 N3 119.2(16)
C5 C6 C20 117.7(15)
C5 C6 N4 121.3(15)
C20 C6 N4 121.0(15)
O4 C7 N5 128.2(18)
O4 C7 C8 119.7(16)
N5 C7 C8 112.2(15)
N6 C8 C13 117(2)
N6 C8 C7 112.8(16)
C13 C8 C7 129.3(17)
N6 C9 C11 119.1(17)
N6 C9 C10 112.0(15)
C11 C9 C10 129(2)
O5 C10 N4 131.9(16)
O5 C10 C9 116.1(17)
N4 C10 C9 111.9(16)
C12 C11 C9 121(2)
C12 C11 H11 119.4
C9 C11 H11 119.4
C11 C12 C13 118.3(18)
C11 C12 H12 120.8
C13 C12 H12 120.8
C12 C13 C8 121.4(19)
C12 C13 H13 119.3
C8 C13 H13 119.3
C19 C14 N5 123.1(18)
C19 C14 C15 115.0(18)
N5 C14 C15 121.8(17)
C16 C15 N1 122.4(17)
C16 C15 C14 119.4(18)
N1 C15 C14 118.2(16)
C17 C16 C15 121.6(19)
C17 C16 H16 119.2
C15 C16 H16 119.2
C16 C17 C18 122.1(19)
C16 C17 H17 119.0
C18 C17 H17 119.0
C19 C18 C17 116(2)
C19 C18 H18 122.0
C17 C18 H18 122.0
C18 C19 C14 126(2)
C18 C19 H19 117.1
C14 C19 H19 117.1
C21 C20 C6 123.4(17)
C21 C20 H20 118.3
C6 C20 H20 118.3
C20 C21 C22 116.2(17)
C20 C21 H21 121.9
C22 C21 H21 121.9
C23 C22 C21 123.5(15)
C23 C22 H22 118.2
C21 C22 H22 118.2
C22 C23 C5 118.1(16)
C22 C23 H23 120.9
C5 C23 H23 120.9
C25 C24 C3 119.9(18)
C25 C24 H24 120.0
C3 C24 H24 120.0
C24 C25 C26 117.8(17)
C24 C25 H25 121.1
C26 C25 H25 121.1
C2 C26 C25 119.0(17)
C2 C26 H26 120.5
C25 C26 H26 120.5
O6 C27 N7 128.0(17)
O6 C27 C28 119.7(16)
N7 C27 C28 112.2(15)
N8 C28 C52 118.9(17)
N8 C28 C27 114.0(14)
C52 C28 C27 127.1(18)
N8 C29 C50 122.3(15)
N8 C29 C30 112.9(13)
C50 C29 C30 124.7(15)
O7 C30 N9 129.1(17)
O7 C30 C29 119.2(14)
N9 C30 C29 111.5(15)
C49 C31 N9 120.4(15)
C49 C31 C32 119.0(16)
N9 C31 C32 120.4(16)
C46 C32 C31 119.3(17)
C46 C32 N10 120.7(16)
C31 C32 N10 120.0(15)
O8 C33 N10 131.0(17)
O8 C33 C34 117.6(16)
N10 C33 C34 111.4(16)
N11 C34 C45 119.7(17)
N11 C34 C33 112.7(16)
C45 C34 C33 126.9(17)
N11 C35 C43 120.9(17)
N11 C35 C36 112.4(16)
C43 C35 C36 126.5(17)
O9 C36 N12 128.9(19)
O9 C36 C35 118.3(18)
N12 C36 C35 112.6(17)
C38 C37 N12 123.5(16)
C38 C37 C42 118.4(17)
N12 C37 C42 118.0(18)
C37 C38 C39 121.1(15)
C37 C38 N7 119.9(16)
C39 C38 N7 118.8(16)
C40 C39 C38 119.6(18)
C40 C39 H39 120.2
C38 C39 H39 120.2
C39 C40 C41 121.5(18)
C39 C40 H40 119.3
C41 C40 H40 119.3
C40 C41 C42 118.9(17)
C40 C41 H41 120.5
C42 C41 H41 120.5
C41 C42 C37 120.2(19)
C41 C42 H42 119.9
C37 C42 H42 119.9
C35 C43 C44 117.0(16)
C35 C43 H43 121.5
C44 C43 H43 121.5
C45 C44 C43 121.6(18)
C45 C44 H44 119.2
C43 C44 H44 119.2
C44 C45 C34 118.0(18)
C44 C45 H45 121.0
C34 C45 H45 121.0
C47 C46 C32 120.2(17)
C47 C46 H46 119.9
C32 C46 H46 119.9
C46 C47 C48 120.9(18)
C46 C47 H47 119.5
C48 C47 H47 119.5
C47 C48 C49 119.4(18)
C47 C48 H48 120.3
C49 C48 H48 120.3
C31 C49 C48 121.0(16)
C31 C49 H49 119.5
C48 C49 H49 119.5
C51 C50 C29 117.0(17)
C51 C50 H50 121.5
C29 C50 H50 121.5
C50 C51 C52 121.5(18)
C50 C51 H51 119.2
C52 C51 H51 119.2
C51 C52 C28 117.6(19)
C51 C52 H52 121.2
C28 C52 H52 121.2
C53 N13 C54 113(3)
C53 N13 C55 122(3)
C54 N13 C55 125(3)
O12 C53 N13 119(4)
O12 C53 H53 120.5
N13 C53 H53 120.5
N13 C54 H54A 109.5
N13 C54 H54B 109.5
H54A C54 H54B 109.5
N13 C54 H54C 109.5
H54A C54 H54C 109.5
H54B C54 H54C 109.5
N13 C55 H55A 109.5
N13 C55 H55B 109.5
H55A C55 H55B 109.5
N13 C55 H55C 109.5
H55A C55 H55C 109.5
H55B C55 H55C 109.5
C57 N14 C56 123(4)
C57 N14 C58 118(4)
C56 N14 C58 119(4)
N14 C56 H56A 109.5
N14 C56 H56B 109.5
H56A C56 H56B 109.5
N14 C56 H56C 109.5
H56A C56 H56C 109.5
H56B C56 H56C 109.5
N14 C57 H57A 109.5
N14 C57 H57B 109.5
H57A C57 H57B 109.5
N14 C57 H57C 109.5
H57A C57 H57C 109.5
H57B C57 H57C 109.5
O13 C58 N14 104(5)
O13 C58 H58 127.8
N14 C58 H58 127.8
C62 N15 C59 107(2)
C62 N15 C61 110(2)
C59 N15 C61 112.5(19)
C62 N15 C60 107(3)
C59 N15 C60 107.3(18)
C61 N15 C60 113(2)
N15 C59 H59A 109.5
N15 C59 H59B 109.5
H59A C59 H59B 109.5
N15 C59 H59C 109.5
H59A C59 H59C 109.5
H59B C59 H59C 109.5
N15 C60 H60A 109.5
N15 C60 H60B 109.5
H60A C60 H60B 109.5
N15 C60 H60C 109.5
H60A C60 H60C 109.5
H60B C60 H60C 109.5
N15 C61 H61A 109.5
N15 C61 H61B 109.5
H61A C61 H61B 109.5
N15 C61 H61C 109.5
H61A C61 H61C 109.5
H61B C61 H61C 109.5
N15 C62 H62A 109.5
N15 C62 H62B 109.5
H62A C62 H62B 109.5
N15 C62 H62C 109.5
H62A C62 H62C 109.5
H62B C62 H62C 109.5
C64 N16 C63 105(2)
C64 N16 C65 112(2)
C63 N16 C65 109(2)
C64 N16 C66 112(2)
C63 N16 C66 112(2)
C65 N16 C66 107(2)
N16 C63 H63A 109.5
N16 C63 H63B 109.5
H63A C63 H63B 109.5
N16 C63 H63C 109.5
H63A C63 H63C 109.5
H63B C63 H63C 109.5
N16 C64 H64A 109.5
N16 C64 H64B 109.5
H64A C64 H64B 109.5
N16 C64 H64C 109.5
H64A C64 H64C 109.5
H64B C64 H64C 109.5
N16 C65 H65A 109.5
N16 C65 H65B 109.5
H65A C65 H65B 109.5
N16 C65 H65C 109.5
H65A C65 H65C 109.5
H65B C65 H65C 109.5
N16 C66 H66A 109.5
N16 C66 H66B 109.5
H66A C66 H66B 109.5
N16 C66 H66C 109.5
H66A C66 H66C 109.5
H66B C66 H66C 109.5

loop_
_geom_bond_atom_site_label_1
_geom_bond_atom_site_label_2
_geom_bond_distance
Cu1 N11 1.884(15)
Cu1 O1 1.920(10)
Cu1 N12 1.999(14)
Cu1 N10 2.015(14)
Cu1 Cu4 2.672(3)
Cu2 O1 1.907(10)
Cu2 N2 1.918(14)
Cu2 N3 2.012(14)
Cu2 N1 2.039(14)
Cu2 Cu3 2.669(3)
Cu3 N6 1.869(14)
Cu3 O1 1.915(11)
Cu3 N4 1.994(13)
Cu3 N5 2.016(14)
Cu4 N8 1.881(14)
Cu4 O1 1.925(10)
Cu4 N9 2.003(14)
Cu4 N7 2.030(14)
O2 C1 1.23(2)
O3 C4 1.27(2)
O4 C7 1.24(2)
O5 C10 1.29(2)
O6 C27 1.25(2)
O7 C30 1.24(2)
O8 C33 1.23(2)
O9 C36 1.28(2)
N1 C1 1.36(2)
N1 C15 1.41(2)
N2 C3 1.31(2)
N2 C2 1.34(2)
N3 C4 1.33(2)
N3 C5 1.45(2)
N4 C10 1.32(2)
N4 C6 1.424(19)
N5 C7 1.33(2)
N5 C14 1.40(2)
N6 C8 1.34(2)
N6 C9 1.36(2)
N7 C27 1.31(2)
N7 C38 1.444(19)
N8 C29 1.31(2)
N8 C28 1.32(2)
N9 C30 1.33(2)
N9 C31 1.40(2)
N10 C33 1.30(2)
N10 C32 1.43(2)
N11 C35 1.30(2)
N11 C34 1.35(2)
N12 C36 1.32(2)
N12 C37 1.40(2)
C1 C2 1.47(2)
C2 C26 1.38(2)
C3 C24 1.39(2)
C3 C4 1.49(2)
C5 C6 1.38(2)
C5 C23 1.40(2)
C6 C20 1.41(2)
C7 C8 1.49(3)
C8 C13 1.41(3)
C9 C11 1.38(2)
C9 C10 1.53(2)
C11 C12 1.35(3)
C11 H11 0.9300
C12 C13 1.37(3)
C12 H12 0.9300
C13 H13 0.9300
C14 C19 1.38(3)
C14 C15 1.45(3)
C15 C16 1.35(3)
C16 C17 1.35(3)
C16 H16 0.9300
C17 C18 1.39(3)
C17 H17 0.9300
C18 C19 1.36(3)
C18 H18 0.9300
C19 H19 0.9300
C20 C21 1.35(2)
C20 H20 0.9300
C21 C22 1.41(2)
C21 H21 0.9300
C22 C23 1.36(2)
C22 H22 0.9300
C23 H23 0.9300
C24 C25 1.39(2)
C24 H24 0.9300
C25 C26 1.43(3)
C25 H25 0.9300
C26 H26 0.9300
C27 C28 1.50(2)
C28 C52 1.44(2)
C29 C50 1.39(2)
C29 C30 1.52(2)
C31 C49 1.38(2)
C31 C32 1.43(2)
C32 C46 1.39(2)
C33 C34 1.53(3)
C34 C45 1.41(3)
C35 C43 1.39(2)
C35 C36 1.50(3)
C37 C38 1.35(2)
C37 C42 1.43(2)
C38 C39 1.43(2)
C39 C40 1.36(2)
C39 H39 0.9300
C40 C41 1.38(3)
C40 H40 0.9300
C41 C42 1.41(3)
C41 H41 0.9300
C42 H42 0.9300
C43 C44 1.42(3)
C43 H43 0.9300
C44 C45 1.33(3)
C44 H44 0.9300
C45 H45 0.9300
C46 C47 1.38(3)
C46 H46 0.9300
C47 C48 1.39(2)
C47 H47 0.9300
C48 C49 1.39(3)
C48 H48 0.9300
C49 H49 0.9300
C50 C51 1.37(3)
C50 H50 0.9300
C51 C52 1.37(3)
C51 H51 0.9300
C52 H52 0.9300
O12 C53 1.26(4)
N13 C53 1.39(4)
N13 C54 1.47(3)
N13 C55 1.73(4)
C53 H53 0.9300
C54 H54A 0.9600
C54 H54B 0.9600
C54 H54C 0.9600
C55 H55A 0.9600
C55 H55B 0.9600
C55 H55C 0.9600
O13 C58 1.38(5)
N14 C57 1.36(4)
N14 C56 1.37(4)
N14 C58 1.41(4)
C56 H56A 0.9600
C56 H56B 0.9600
C56 H56C 0.9600
C57 H57A 0.9600
C57 H57B 0.9600
C57 H57C 0.9600
C58 H58 0.9300
N15 C62 1.43(3)
N15 C59 1.45(3)
N15 C61 1.46(3)
N15 C60 1.48(3)
C59 H59A 0.9600
C59 H59B 0.9600
C59 H59C 0.9600
C60 H60A 0.9600
C60 H60B 0.9600
C60 H60C 0.9600
C61 H61A 0.9600
C61 H61B 0.9600
C61 H61C 0.9600
C62 H62A 0.9600
C62 H62B 0.9600
C62 H62C 0.9600
N16 C64 1.41(3)
N16 C63 1.41(3)
N16 C65 1.51(3)
N16 C66 1.52(3)
C63 H63A 0.9600
C63 H63B 0.9600
C63 H63C 0.9600
C64 H64A 0.9600
C64 H64B 0.9600
C64 H64C 0.9600
C65 H65A 0.9600
C65 H65B 0.9600
C65 H65C 0.9600
C66 H66A 0.9600
C66 H66B 0.9600
C66 H66C 0.9600

loop_
_geom_torsion_atom_site_label_1
_geom_torsion_atom_site_label_2
_geom_torsion_atom_site_label_3
_geom_torsion_atom_site_label_4
_geom_torsion
N4 Cu3 N6 C8 172.9(14)
N5 Cu3 N6 C8 3.3(13)
Cu2 Cu3 N6 C8 87.8(14)
N4 Cu3 N6 C9 -5.5(12)
N5 Cu3 N6 C9 -175.2(14)
Cu2 Cu3 N6 C9 -90.7(13)
N9 Cu4 N8 C29 4.9(12)
N7 Cu4 N8 C29 173.7(14)
Cu1 Cu4 N8 C29 89.0(13)
N9 Cu4 N8 C28 -174.1(13)
N7 Cu4 N8 C28 -5.3(12)
Cu1 Cu4 N8 C28 -90.0(12)
N12 Cu1 N11 C35 7.6(13)
N10 Cu1 N11 C35 176.4(13)
Cu4 Cu1 N11 C35 91.2(13)
N12 Cu1 N11 C34 -173.8(13)
N10 Cu1 N11 C34 -5.1(12)
Cu4 Cu1 N11 C34 -90.2(13)
C15 N1 C1 O2 4(3)
Cu2 N1 C1 O2 175.4(16)
C15 N1 C1 C2 -174.8(15)
Cu2 N1 C1 C2 -3.9(19)
C3 N2 C2 C26 -1(3)
Cu2 N2 C2 C26 -174.7(13)
C3 N2 C2 C1 -179.2(16)
Cu2 N2 C2 C1 7(2)
O2 C1 C2 N2 178.8(17)
N1 C1 C2 N2 -2(2)
O2 C1 C2 C26 1(3)
N1 C1 C2 C26 -179.9(17)
C2 N2 C3 C24 2(3)
Cu2 N2 C3 C24 175.2(13)
C2 N2 C3 C4 -178.7(15)
Cu2 N2 C3 C4 -5.1(19)
C5 N3 C4 O3 -4(3)
Cu2 N3 C4 O3 -173.7(14)
C5 N3 C4 C3 179.5(15)
Cu2 N3 C4 C3 10.0(18)
N2 C3 C4 O3 179.7(15)
C24 C3 C4 O3 -1(3)
N2 C3 C4 N3 -4(2)
C24 C3 C4 N3 176.0(17)
C4 N3 C5 C6 131.9(17)
Cu2 N3 C5 C6 -60(2)
C4 N3 C5 C23 -49(2)
Cu2 N3 C5 C23 119.0(15)
C23 C5 C6 C20 0(2)
N3 C5 C6 C20 179.5(15)
C23 C5 C6 N4 -177.3(15)
N3 C5 C6 N4 2(2)
C10 N4 C6 C5 -130.6(17)
Cu3 N4 C6 C5 59(2)
C10 N4 C6 C20 52(2)
Cu3 N4 C6 C20 -118.4(15)
C14 N5 C7 O4 1(3)
Cu3 N5 C7 O4 -174.8(16)
C14 N5 C7 C8 179.6(16)
Cu3 N5 C7 C8 4(2)
C9 N6 C8 C13 4(3)
Cu3 N6 C8 C13 -174.6(13)
C9 N6 C8 C7 176.2(16)
Cu3 N6 C8 C7 -2(2)
O4 C7 C8 N6 177.4(17)
N5 C7 C8 N6 -1(2)
O4 C7 C8 C13 -11(3)
N5 C7 C8 C13 170.1(19)
C8 N6 C9 C11 0(3)
Cu3 N6 C9 C11 178.3(14)
C8 N6 C9 C10 -176.0(16)
Cu3 N6 C9 C10 2.4(19)
C6 N4 C10 O5 2(3)
Cu3 N4 C10 O5 173.3(16)
C6 N4 C10 C9 180.0(14)
Cu3 N4 C10 C9 -8.8(19)
N6 C9 C10 O5 -177.4(15)
C11 C9 C10 O5 7(3)
N6 C9 C10 N4 4(2)
C11 C9 C10 N4 -171.1(18)
N6 C9 C11 C12 -2(3)
C10 C9 C11 C12 173.3(19)
C9 C11 C12 C13 0(3)
C11 C12 C13 C8 4(3)
N6 C8 C13 C12 -6(3)
C7 C8 C13 C12 -176.8(19)
C7 N5 C14 C19 -58(2)
Cu3 N5 C14 C19 117.6(16)
C7 N5 C14 C15 126.4(17)
Cu3 N5 C14 C15 -58(2)
C1 N1 C15 C16 52(2)
Cu2 N1 C15 C16 -117.9(17)
C1 N1 C15 C14 -128.2(17)
Cu2 N1 C15 C14 62.0(18)
C19 C14 C15 C16 1(2)
N5 C14 C15 C16 177.0(16)
C19 C14 C15 N1 -179.1(15)
N5 C14 C15 N1 -3(2)
N1 C15 C16 C17 178.2(16)
C14 C15 C16 C17 -2(3)
C15 C16 C17 C18 1(3)
C16 C17 C18 C19 1(3)
C17 C18 C19 C14 -2(3)
N5 C14 C19 C18 -175.0(18)
C15 C14 C19 C18 1(3)
C5 C6 C20 C21 2(3)
N4 C6 C20 C21 179.5(17)
C6 C20 C21 C22 -1(3)
C20 C21 C22 C23 -1(3)
C21 C22 C23 C5 3(3)
C6 C5 C23 C22 -3(3)
N3 C5 C23 C22 178.1(15)
N2 C3 C24 C25 -4(3)
C4 C3 C24 C25 176.4(17)
C3 C24 C25 C26 6(3)
N2 C2 C26 C25 3(3)
C1 C2 C26 C25 -179.4(17)
C24 C25 C26 C2 -5(3)
C38 N7 C27 O6 7(3)
Cu4 N7 C27 O6 178.3(14)
C38 N7 C27 C28 -177.2(15)
Cu4 N7 C27 C28 -5.6(18)
C29 N8 C28 C52 4(2)
Cu4 N8 C28 C52 -177.0(13)
C29 N8 C28 C27 -175.2(15)
Cu4 N8 C28 C27 3.8(19)
O6 C27 C28 N8 178.0(15)
N7 C27 C28 N8 1(2)
O6 C27 C28 C52 -1(3)
N7 C27 C28 C52 -177.6(17)
C28 N8 C29 C50 -3(3)
Cu4 N8 C29 C50 178.4(13)
C28 N8 C29 C30 174.8(14)
Cu4 N8 C29 C30 -4.1(19)
C31 N9 C30 O7 -7(3)
Cu4 N9 C30 O7 179.1(15)
C31 N9 C30 C29 177.3(14)
Cu4 N9 C30 C29 3.8(17)
N8 C29 C30 O7 -175.9(15)
C50 C29 C30 O7 1(3)
N8 C29 C30 N9 0(2)
C50 C29 C30 N9 177.3(16)
C30 N9 C31 C49 -57(2)
Cu4 N9 C31 C49 115.8(16)
C30 N9 C31 C32 127.6(16)
Cu4 N9 C31 C32 -60(2)
C49 C31 C32 C46 3(2)
N9 C31 C32 C46 179.2(14)
C49 C31 C32 N10 -177.0(15)
N9 C31 C32 N10 -1(2)
C33 N10 C32 C46 53(2)
Cu1 N10 C32 C46 -119.1(15)
C33 N10 C32 C31 -126.6(17)
Cu1 N10 C32 C31 61.5(18)
C32 N10 C33 O8 4(3)
Cu1 N10 C33 O8 176.8(16)
C32 N10 C33 C34 -175.1(13)
Cu1 N10 C33 C34 -2.5(18)
C35 N11 C34 C45 -5(2)
Cu1 N11 C34 C45 176.5(12)
C35 N11 C34 C33 -176.4(15)
Cu1 N11 C34 C33 5.1(18)
O8 C33 C34 N11 179.1(15)
N10 C33 C34 N11 -2(2)
O8 C33 C34 C45 9(3)
N10 C33 C34 C45 -172.1(16)
C34 N11 C35 C43 3(2)
Cu1 N11 C35 C43 -178.5(12)
C34 N11 C35 C36 177.3(15)
Cu1 N11 C35 C36 -4.2(19)
C37 N12 C36 O9 -4(3)
Cu1 N12 C36 O9 -174.2(15)
C37 N12 C36 C35 -179.6(15)
Cu1 N12 C36 C35 10.2(18)
N11 C35 C36 O9 179.6(16)
C43 C35 C36 O9 -6(3)
N11 C35 C36 N12 -4(2)
C43 C35 C36 N12 169.7(17)
C36 N12 C37 C38 128.8(19)
Cu1 N12 C37 C38 -62(2)
C36 N12 C37 C42 -48(2)
Cu1 N12 C37 C42 120.5(16)
N12 C37 C38 C39 178.3(16)
C42 C37 C38 C39 -4(3)
N12 C37 C38 N7 3(3)
C42 C37 C38 N7 -179.8(15)
C27 N7 C38 C37 -131.6(18)
Cu4 N7 C38 C37 58(2)
C27 N7 C38 C39 53(2)
Cu4 N7 C38 C39 -117.9(16)
C37 C38 C39 C40 4(3)
N7 C38 C39 C40 180.0(16)
C38 C39 C40 C41 -3(3)
C39 C40 C41 C42 2(3)
C40 C41 C42 C37 -2(3)
C38 C37 C42 C41 3(3)
N12 C37 C42 C41 -179.3(16)
N11 C35 C43 C44 -3(2)
C36 C35 C43 C44 -176.1(17)
C35 C43 C44 C45 5(3)
C43 C44 C45 C34 -7(3)
N11 C34 C45 C44 7(2)
C33 C34 C45 C44 176.8(17)
C31 C32 C46 C47 -3(2)
N10 C32 C46 C47 177.4(15)
C32 C46 C47 C48 2(3)
C46 C47 C48 C49 -1(3)
N9 C31 C49 C48 -178.2(16)
C32 C31 C49 C48 -2(2)
C47 C48 C49 C31 1(3)
N8 C29 C50 C51 -1(3)
C30 C29 C50 C51 -178.4(17)
C29 C50 C51 C52 4(3)
C50 C51 C52 C28 -2(3)
N8 C28 C52 C51 -2(3)
C27 C28 C52 C51 177.4(18)
C54 N13 C53 O12 167(4)
C55 N13 C53 O12 -8(6)
C57 N14 C58 O13 174(3)
C56 N14 C58 O13 2(5)
